data_4028705
loop_
_publ_author_name
'Surisadai I. Moreno-Olivares'
'Ruy Cervantes'
'Jorge Tiburcio'

_publ_contact_author_address
;Avenida IPN 2508
Colonia Zacatenco
C.P. 07360
Mexico, D.F.
Mexico
;
_publ_contact_author_email jtiburcio@cinvestav.mx
_publ_contact_author_fax '+52 55 57473389'
_publ_contact_author_name 'Jorge Tiburcio'
_publ_contact_author_phone '+52 55 57473121'
_publ_section_title
;
 Complexation of Imidazopyridine-Based Cations with a 24-Crown-8 Ether
 Host: [2]Pseudorotaxane and Partially Threaded Structures
;
_journal_name_full 'Journal of Organic Chemistry'
_journal_page_first 10724
_journal_page_last 10731
_journal_paper_doi 10.1021/jo401701m
_journal_volume 78
_journal_year 2013
_chemical_formula_moiety C28H26N6Br2
_chemical_formula_sum 'C29 H27 Br2 Cl3 N6'
_chemical_formula_weight 725.74
_chemical_name_common
;
1,2-bis[(3-benzyl)imidazo-pyridinium]ethane bromide
;
_chemical_name_systematic
; 
2,2'-(ethane-1,2-diyl)bis(4-benzyl-3H-imidazo[4,5-b]pyridin-4-ium) bromide
;
_space_group_IT_number 14
_symmetry_cell_setting monoclinic
_symmetry_space_group_name_Hall '-P 2yn'
_symmetry_space_group_name_H-M 'P 1 21/n 1'
_atom_sites_solution_hydrogens geom
_atom_sites_solution_primary direct
_atom_sites_solution_secondary difmap
_audit_creation_method SHELXL-97
_cell_angle_alpha 90.00
_cell_angle_beta 97.8640(10)
_cell_angle_gamma 90.00
_cell_formula_units_Z 4
_cell_length_a 9.9250(12)
_cell_length_b 12.2320(12)
_cell_length_c 25.4010(12)
_cell_measurement_reflns_used 25958
_cell_measurement_temperature 293(2)
_cell_measurement_theta_max 27.485
_cell_measurement_theta_min 2.91
_cell_volume 3054.7(5)
_computing_cell_refinement 'HKL Scalepack (Otwinowski & Minor 1997)'
_computing_data_collection 'Collect (Nonius BV, 1997-2000)'
_computing_data_reduction
;
HKL Denzo and Scalepack (Otwinowski & Minor 1997)
;
_computing_molecular_graphics 'Bruker SHELXTL XP'
_computing_publication_material 'Bruker SHELXTL XCIF'
_computing_structure_refinement 'SHELXL-97 (Sheldrick, 1997)'
_computing_structure_solution 'SHELXS-97 (Sheldrick, 1990)'
_diffrn_ambient_temperature 293(2)
_diffrn_detector_area_resol_mean 9
_diffrn_measured_fraction_theta_full 0.785
_diffrn_measured_fraction_theta_max 0.785
_diffrn_measurement_device_type KappaCCD
_diffrn_measurement_method CCD
_diffrn_radiation_monochromator graphite
_diffrn_radiation_source 'fine-focus sealed tube'
_diffrn_radiation_type MoK\a
_diffrn_radiation_wavelength 0.71073
_diffrn_reflns_av_R_equivalents 0.0775
_diffrn_reflns_av_sigmaI/netI 0.1381
_diffrn_reflns_limit_h_max 8
_diffrn_reflns_limit_h_min -12
_diffrn_reflns_limit_k_max 14
_diffrn_reflns_limit_k_min -15
_diffrn_reflns_limit_l_max 31
_diffrn_reflns_limit_l_min -31
_diffrn_reflns_number 13014
_diffrn_reflns_theta_full 27.50
_diffrn_reflns_theta_max 27.50
_diffrn_reflns_theta_min 2.94
_exptl_absorpt_coefficient_mu 2.946
_exptl_absorpt_correction_T_max 0.6264
_exptl_absorpt_correction_T_min 0.5010
_exptl_absorpt_correction_type multi-scan
_exptl_absorpt_process_details SADABS
_exptl_crystal_colour red
_exptl_crystal_density_diffrn 1.578
_exptl_crystal_description prism
_exptl_crystal_F_000 1456
_exptl_crystal_size_max 0.3
_exptl_crystal_size_mid 0.2
_exptl_crystal_size_min 0.1
_refine_diff_density_max 0.768
_refine_diff_density_min -0.790
_refine_diff_density_rms 0.108
_refine_ls_extinction_method none
_refine_ls_goodness_of_fit_ref 1.031
_refine_ls_hydrogen_treatment mixed
_refine_ls_matrix_type full
_refine_ls_number_parameters 361
_refine_ls_number_reflns 5507
_refine_ls_number_restraints 0
_refine_ls_restrained_S_all 1.031
_refine_ls_R_factor_all 0.1652
_refine_ls_R_factor_gt 0.0746
_refine_ls_shift/su_max 0.000
_refine_ls_shift/su_mean 0.000
_refine_ls_structure_factor_coef Fsqd
_refine_ls_weighting_details 'calc w=1/[\s^2^(Fo^2^)+(0.0802P)^2^+6.9795P] where P=(Fo^2^+2Fc^2^)/3'
_refine_ls_weighting_scheme calc
_refine_ls_wR_factor_gt 0.1652
_refine_ls_wR_factor_ref 0.2026
_reflns_number_gt 2948
_reflns_number_total 5507
_reflns_threshold_expression >2sigma(I)
_cod_data_source_file jo401701m_si_003.cif
_cod_data_source_block jtk80
_cod_database_code 4028705

loop_
_symmetry_equiv_pos_as_xyz
'x, y, z'
'-x+1/2, y+1/2, -z+1/2'
'-x, -y, -z'
'x-1/2, -y-1/2, z-1/2'

loop_
_atom_site_label
_atom_site_type_symbol
_atom_site_fract_x
_atom_site_fract_y
_atom_site_fract_z
_atom_site_U_iso_or_equiv
_atom_site_adp_type
_atom_site_occupancy
_atom_site_symmetry_multiplicity
_atom_site_calc_flag
_atom_site_refinement_flags
Br1 Br 0.39901(10) 0.95244(7) -0.07531(4) 0.0659(3) Uani 1 1 d .
Br2 Br 0.27902(9) 0.56722(7) 0.29273(3) 0.0568(3) Uani 1 1 d .
N1 N 0.8435(6) 0.4475(5) 0.2315(2) 0.0402(15) Uani 1 1 d .
N2 N 0.6153(6) 0.4094(5) 0.1880(2) 0.0384(14) Uani 1 1 d .
N3 N 0.6697(6) 0.2573(5) 0.1460(2) 0.0415(15) Uani 1 1 d .
H3A H 0.6592 0.2003 0.1260 0.050 Uiso 1 1 calc R
N4 N 0.3099(6) 0.5863(5) 0.1674(2) 0.0470(16) Uani 1 1 d .
H4A H 0.2920 0.5830 0.1995 0.056 Uiso 1 1 calc R
N5 N 0.3586(6) 0.5282(5) 0.0881(2) 0.0392(15) Uani 1 1 d .
N6 N 0.3606(6) 0.7088(5) 0.0487(2) 0.0438(15) Uani 1 1 d .
C1 C 0.8061(7) 0.6474(6) 0.2248(3) 0.0411(18) Uani 1 1 d .
C2 C 0.9277(8) 0.7009(7) 0.2232(3) 0.051(2) Uani 1 1 d .
H2 H 1.0070 0.6748 0.2429 0.061 Uiso 1 1 calc R
C3 C 0.9314(9) 0.7930(7) 0.1926(4) 0.063(2) Uani 1 1 d .
H3 H 1.0136 0.8291 0.1919 0.076 Uiso 1 1 calc R
C4 C 0.8159(10) 0.8326(7) 0.1630(4) 0.059(2) Uani 1 1 d .
H4 H 0.8198 0.8944 0.1420 0.070 Uiso 1 1 calc R
C5 C 0.6943(10) 0.7801(8) 0.1647(3) 0.063(2) Uani 1 1 d .
H5 H 0.6151 0.8067 0.1451 0.075 Uiso 1 1 calc R
C6 C 0.6900(8) 0.6878(7) 0.1956(3) 0.049(2) Uani 1 1 d .
H6 H 0.6075 0.6525 0.1966 0.059 Uiso 1 1 calc R
C7 C 0.8011(8) 0.5467(6) 0.2589(3) 0.0478(19) Uani 1 1 d .
H7A H 0.8608 0.5567 0.2921 0.057 Uiso 1 1 calc R
H7B H 0.7093 0.5367 0.2671 0.057 Uiso 1 1 calc R
C8 C 0.9732(7) 0.4131(6) 0.2384(3) 0.0463(19) Uani 1 1 d .
H8 H 1.0377 0.4522 0.2609 0.056 Uiso 1 1 calc R
C9 C 1.0131(8) 0.3214(7) 0.2130(3) 0.054(2) Uani 1 1 d .
H9 H 1.1040 0.3005 0.2186 0.065 Uiso 1 1 calc R
C10 C 0.9223(7) 0.2601(6) 0.1796(3) 0.0448(19) Uani 1 1 d .
H10 H 0.9491 0.1985 0.1623 0.054 Uiso 1 1 calc R
C11 C 0.7896(7) 0.2949(6) 0.1733(3) 0.0382(17) Uani 1 1 d .
C12 C 0.7505(7) 0.3894(6) 0.1990(3) 0.0327(16) Uani 1 1 d .
C13 C 0.5715(7) 0.3270(6) 0.1565(3) 0.0356(17) Uani 1 1 d .
C14 C 0.4257(7) 0.3082(7) 0.1344(3) 0.0462(19) Uani 1 1 d .
H14A H 0.4013 0.2337 0.1423 0.055 Uiso 1 1 calc R
H14B H 0.4155 0.3159 0.0960 0.055 Uiso 1 1 calc R
C15 C 0.3291(8) 0.3852(6) 0.1561(3) 0.051(2) Uani 1 1 d .
H15A H 0.2371 0.3582 0.1465 0.061 Uiso 1 1 calc R
H15B H 0.3486 0.3851 0.1946 0.061 Uiso 1 1 calc R
C16 C 0.3355(6) 0.4997(6) 0.1369(3) 0.0401(18) Uani 1 1 d .
C17 C 0.3473(7) 0.6396(6) 0.0895(3) 0.0393(18) Uani 1 1 d .
C18 C 0.3173(7) 0.6801(6) 0.1383(3) 0.0384(17) Uani 1 1 d .
C19 C 0.3023(7) 0.7885(7) 0.1463(3) 0.050(2) Uani 1 1 d .
H19 H 0.2806 0.8150 0.1784 0.061 Uiso 1 1 calc R
C20 C 0.3205(8) 0.8589(7) 0.1047(3) 0.057(2) Uani 1 1 d .
H20 H 0.3125 0.9340 0.1093 0.068 Uiso 1 1 calc R
C21 C 0.3497(8) 0.8189(7) 0.0575(3) 0.056(2) Uani 1 1 d .
H21 H 0.3627 0.8676 0.0306 0.067 Uiso 1 1 calc R
C22 C 0.3830(8) 0.6654(7) -0.0037(3) 0.050(2) Uani 1 1 d .
H22A H 0.4572 0.6132 0.0011 0.060 Uiso 1 1 calc R
H22B H 0.4094 0.7249 -0.0254 0.060 Uiso 1 1 calc R
C23 C 0.2559(8) 0.6095(6) -0.0330(3) 0.0451(19) Uani 1 1 d .
C24 C 0.2736(8) 0.5219(7) -0.0649(3) 0.050(2) Uani 1 1 d .
H24 H 0.3609 0.4980 -0.0683 0.060 Uiso 1 1 calc R
C25 C 0.1626(10) 0.4691(7) -0.0920(3) 0.061(2) Uani 1 1 d .
H25 H 0.1757 0.4094 -0.1134 0.073 Uiso 1 1 calc R
C26 C 0.0342(10) 0.5032(8) -0.0877(3) 0.066(2) Uani 1 1 d .
H26 H -0.0404 0.4679 -0.1064 0.079 Uiso 1 1 calc R
C27 C 0.0162(9) 0.5901(9) -0.0556(4) 0.075(3) Uani 1 1 d .
H27 H -0.0712 0.6137 -0.0521 0.090 Uiso 1 1 calc R
C28 C 0.1271(8) 0.6430(8) -0.0284(4) 0.063(3) Uani 1 1 d .
H28 H 0.1139 0.7021 -0.0066 0.076 Uiso 1 1 calc R
C29 C 0.1948(10) 0.1301(8) -0.0011(4) 0.073(3) Uani 1 1 d .
H1A H 0.2558 0.0712 -0.0090 0.088 Uiso 1 1 calc R
Cl1 Cl 0.1710(3) 0.1244(2) 0.06596(11) 0.0827(8) Uani 1 1 d .
Cl2 Cl 0.2661(3) 0.2579(2) -0.01386(12) 0.0963(9) Uani 1 1 d .
Cl3 Cl 0.0386(3) 0.1191(3) -0.04273(13) 0.1221(13) Uani 1 1 d .

loop_
_atom_site_aniso_label
_atom_site_aniso_U_11
_atom_site_aniso_U_22
_atom_site_aniso_U_33
_atom_site_aniso_U_23
_atom_site_aniso_U_13
_atom_site_aniso_U_12
Br1 0.1000(8) 0.0401(5) 0.0561(6) -0.0096(4) 0.0049(5) -0.0059(5)
Br2 0.0616(5) 0.0660(6) 0.0416(5) 0.0028(4) 0.0027(4) -0.0210(4)
N1 0.045(4) 0.028(3) 0.047(4) -0.005(3) 0.001(3) 0.000(3)
N2 0.041(4) 0.031(3) 0.043(4) -0.001(3) 0.007(3) -0.005(3)
N3 0.053(4) 0.030(3) 0.042(4) -0.003(3) 0.004(3) -0.004(3)
N4 0.047(4) 0.062(5) 0.034(3) -0.001(3) 0.012(3) -0.004(3)
N5 0.037(3) 0.038(4) 0.043(4) 0.008(3) 0.007(3) 0.004(3)
N6 0.047(4) 0.041(4) 0.043(4) 0.002(3) 0.005(3) -0.002(3)
C1 0.048(5) 0.038(4) 0.038(4) -0.008(3) 0.007(4) 0.001(4)
C2 0.051(5) 0.043(5) 0.059(5) -0.005(4) 0.003(4) 0.003(4)
C3 0.057(6) 0.052(6) 0.085(7) -0.006(5) 0.027(5) -0.007(5)
C4 0.074(7) 0.043(5) 0.062(6) 0.003(4) 0.022(5) 0.012(5)
C5 0.068(6) 0.073(7) 0.044(5) -0.010(5) -0.002(4) 0.024(5)
C6 0.054(5) 0.041(5) 0.052(5) -0.001(4) 0.003(4) 0.005(4)
C7 0.060(5) 0.040(5) 0.040(4) -0.003(4) -0.004(4) -0.004(4)
C8 0.035(4) 0.047(5) 0.055(5) 0.003(4) -0.001(4) -0.009(4)
C9 0.038(4) 0.057(6) 0.071(6) 0.016(5) 0.016(4) 0.004(4)
C10 0.043(5) 0.040(5) 0.054(5) 0.004(4) 0.016(4) 0.010(4)
C11 0.049(5) 0.030(4) 0.036(4) 0.003(3) 0.008(4) 0.004(4)
C12 0.035(4) 0.031(4) 0.033(4) 0.004(3) 0.006(3) 0.000(3)
C13 0.038(4) 0.028(4) 0.043(4) 0.001(3) 0.011(3) 0.000(3)
C14 0.046(5) 0.051(5) 0.039(4) -0.001(4) -0.004(4) -0.011(4)
C15 0.040(4) 0.049(5) 0.061(5) 0.012(4) 0.001(4) -0.018(4)
C16 0.023(4) 0.050(5) 0.047(5) 0.003(4) 0.003(3) 0.001(3)
C17 0.036(4) 0.046(5) 0.035(4) 0.002(4) 0.001(3) -0.004(3)
C18 0.033(4) 0.046(5) 0.034(4) 0.004(4) -0.003(3) 0.002(3)
C19 0.047(5) 0.055(6) 0.048(5) -0.015(4) -0.002(4) 0.004(4)
C20 0.056(5) 0.050(5) 0.061(6) -0.004(5) 0.000(4) 0.004(4)
C21 0.056(5) 0.055(6) 0.055(6) 0.006(4) 0.003(4) -0.001(4)
C22 0.061(5) 0.055(5) 0.036(4) 0.008(4) 0.015(4) -0.001(4)
C23 0.051(5) 0.047(5) 0.039(5) 0.009(4) 0.011(4) 0.001(4)
C24 0.046(5) 0.056(5) 0.048(5) 0.001(4) 0.007(4) 0.013(4)
C25 0.084(7) 0.049(5) 0.047(5) -0.006(4) 0.004(5) 0.013(5)
C26 0.067(6) 0.074(7) 0.052(6) -0.006(5) -0.006(5) -0.004(5)
C27 0.046(5) 0.099(8) 0.078(7) -0.012(6) 0.003(5) 0.015(5)
C28 0.046(5) 0.073(6) 0.070(6) -0.026(5) 0.005(4) 0.019(5)
C29 0.080(7) 0.064(6) 0.076(7) -0.006(5) 0.013(5) 0.002(5)
Cl1 0.0972(19) 0.0777(18) 0.0722(17) 0.0057(14) 0.0081(14) -0.0068(14)
Cl2 0.114(2) 0.084(2) 0.091(2) 0.0083(16) 0.0124(17) -0.0266(17)
Cl3 0.106(2) 0.174(4) 0.084(2) -0.019(2) 0.0052(18) -0.051(2)

loop_
_atom_type_symbol
_atom_type_description
_atom_type_scat_dispersion_real
_atom_type_scat_dispersion_imag
_atom_type_scat_source
C C 0.0033 0.0016 'International Tables Vol C Tables 4.2.6.8 and 6.1.1.4'
H H 0.0000 0.0000 'International Tables Vol C Tables 4.2.6.8 and 6.1.1.4'
N N 0.0061 0.0033 'International Tables Vol C Tables 4.2.6.8 and 6.1.1.4'
Br Br -0.2901 2.4595 'International Tables Vol C Tables 4.2.6.8 and 6.1.1.4'
Cl Cl 0.1484 0.1585 'International Tables Vol C Tables 4.2.6.8 and 6.1.1.4'

loop_
_geom_angle_atom_site_label_1
_geom_angle_atom_site_label_2
_geom_angle_atom_site_label_3
_geom_angle
C8 N1 C12 118.5(6)
C8 N1 C7 121.4(6)
C12 N1 C7 120.1(6)
C13 N2 C12 102.8(6)
C13 N3 C11 106.7(6)
C13 N3 H3A 126.6
C11 N3 H3A 126.6
C16 N4 C18 108.5(6)
C16 N4 H4A 125.7
C18 N4 H4A 125.7
C16 N5 C17 102.1(6)
C17 N6 C21 118.0(7)
C17 N6 C22 120.4(6)
C21 N6 C22 121.6(6)
C2 C1 C6 119.0(7)
C2 C1 C7 120.1(7)
C6 C1 C7 120.9(7)
C3 C2 C1 119.9(8)
C3 C2 H2 120.1
C1 C2 H2 120.1
C4 C3 C2 121.0(8)
C4 C3 H3 119.5
C2 C3 H3 119.5
C3 C4 C5 119.4(8)
C3 C4 H4 120.3
C5 C4 H4 120.3
C6 C5 C4 119.7(8)
C6 C5 H5 120.1
C4 C5 H5 120.1
C5 C6 C1 120.9(8)
C5 C6 H6 119.5
C1 C6 H6 119.5
N1 C7 C1 111.4(6)
N1 C7 H7A 109.3
C1 C7 H7A 109.3
N1 C7 H7B 109.3
C1 C7 H7B 109.3
H7A C7 H7B 108.0
N1 C8 C9 121.7(7)
N1 C8 H8 119.2
C9 C8 H8 119.2
C10 C9 C8 121.8(7)
C10 C9 H9 119.1
C8 C9 H9 119.1
C11 C10 C9 116.2(7)
C11 C10 H10 121.9
C9 C10 H10 121.9
N3 C11 C10 135.0(7)
N3 C11 C12 103.6(6)
C10 C11 C12 121.4(7)
N2 C12 N1 127.2(6)
N2 C12 C11 112.3(6)
N1 C12 C11 120.4(6)
N2 C13 N3 114.5(6)
N2 C13 C14 124.4(6)
N3 C13 C14 121.1(7)
C13 C14 C15 113.5(6)
C13 C14 H14A 108.9
C15 C14 H14A 108.9
C13 C14 H14B 108.9
C15 C14 H14B 108.9
H14A C14 H14B 107.7
C16 C15 C14 114.4(6)
C16 C15 H15A 108.7
C14 C15 H15A 108.7
C16 C15 H15B 108.7
C14 C15 H15B 108.7
H15A C15 H15B 107.6
N5 C16 N4 113.2(7)
N5 C16 C15 124.7(7)
N4 C16 C15 121.9(7)
N6 C17 N5 125.7(6)
N6 C17 C18 120.5(7)
N5 C17 C18 113.8(6)
C19 C18 N4 136.4(7)
C19 C18 C17 121.3(7)
N4 C18 C17 102.3(6)
C18 C19 C20 117.7(7)
C18 C19 H19 121.1
C20 C19 H19 121.1
C21 C20 C19 120.6(8)
C21 C20 H20 119.7
C19 C20 H20 119.7
C20 C21 N6 121.8(8)
C20 C21 H21 119.1
N6 C21 H21 119.1
N6 C22 C23 112.5(6)
N6 C22 H22A 109.1
C23 C22 H22A 109.1
N6 C22 H22B 109.1
C23 C22 H22B 109.1
H22A C22 H22B 107.8
C28 C23 C24 119.0(8)
C28 C23 C22 122.8(7)
C24 C23 C22 118.2(7)
C25 C24 C23 120.3(7)
C25 C24 H24 119.8
C23 C24 H24 119.8
C26 C25 C24 120.7(8)
C26 C25 H25 119.7
C24 C25 H25 119.7
C25 C26 C27 119.2(9)
C25 C26 H26 120.4
C27 C26 H26 120.4
C26 C27 C28 120.2(8)
C26 C27 H27 119.9
C28 C27 H27 119.9
C23 C28 C27 120.7(8)
C23 C28 H28 119.7
C27 C28 H28 119.7
Cl1 C29 Cl2 109.0(5)
Cl1 C29 Cl3 110.9(5)
Cl2 C29 Cl3 107.5(6)
Cl1 C29 H1A 109.8
Cl2 C29 H1A 109.8
Cl3 C29 H1A 109.8

loop_
_geom_bond_atom_site_label_1
_geom_bond_atom_site_label_2
_geom_bond_distance
N1 C8 1.343(9)
N1 C12 1.352(9)
N1 C7 1.487(9)
N2 C13 1.323(9)
N2 C12 1.355(8)
N3 C13 1.349(9)
N3 C11 1.373(9)
N3 H3A 0.8600
N4 C16 1.357(9)
N4 C18 1.372(9)
N4 H4A 0.8600
N5 C16 1.338(9)
N5 C17 1.368(9)
N6 C17 1.359(9)
N6 C21 1.373(10)
N6 C22 1.478(9)
C1 C2 1.379(10)
C1 C6 1.375(11)
C1 C7 1.509(11)
C2 C3 1.373(12)
C2 H2 0.9300
C3 C4 1.370(12)
C3 H3 0.9300
C4 C5 1.373(12)
C4 H4 0.9300
C5 C6 1.378(12)
C5 H5 0.9300
C6 H6 0.9300
C7 H7A 0.9700
C7 H7B 0.9700
C8 C9 1.379(11)
C8 H8 0.9300
C9 C10 1.372(11)
C9 H9 0.9300
C10 C11 1.372(10)
C10 H10 0.9300
C11 C12 1.408(10)
C13 C14 1.496(10)
C14 C15 1.502(11)
C14 H14A 0.9700
C14 H14B 0.9700
C15 C16 1.486(11)
C15 H15A 0.9700
C15 H15B 0.9700
C17 C18 1.403(10)
C18 C19 1.353(11)
C19 C20 1.393(11)
C19 H19 0.9300
C20 C21 1.363(11)
C20 H20 0.9300
C21 H21 0.9300
C22 C23 1.535(11)
C22 H22A 0.9700
C22 H22B 0.9700
C23 C28 1.363(10)
C23 C24 1.368(11)
C24 C25 1.377(12)
C24 H24 0.9300
C25 C26 1.360(12)
C25 H25 0.9300
C26 C27 1.366(13)
C26 H26 0.9300
C27 C28 1.378(13)
C27 H27 0.9300
C28 H28 0.9300
C29 Cl1 1.752(10)
C29 Cl2 1.764(10)
C29 Cl3 1.758(11)
C29 H1A 0.9800

loop_
_geom_torsion_atom_site_label_1
_geom_torsion_atom_site_label_2
_geom_torsion_atom_site_label_3
_geom_torsion_atom_site_label_4
_geom_torsion
C6 C1 C2 C3 -0.2(12)
C7 C1 C2 C3 -179.5(7)
C1 C2 C3 C4 -0.5(13)
C2 C3 C4 C5 0.9(13)
C3 C4 C5 C6 -0.7(12)
C4 C5 C6 C1 0.0(12)
C2 C1 C6 C5 0.4(11)
C7 C1 C6 C5 179.7(7)
C8 N1 C7 C1 92.5(8)
C12 N1 C7 C1 -87.7(8)
C2 C1 C7 N1 -81.9(9)
C6 C1 C7 N1 98.9(8)
C12 N1 C8 C9 0.4(11)
C7 N1 C8 C9 -179.8(7)
N1 C8 C9 C10 -0.4(12)
C8 C9 C10 C11 -0.4(11)
C13 N3 C11 C10 178.7(8)
C13 N3 C11 C12 -0.3(7)
C9 C10 C11 N3 -177.6(8)
C9 C10 C11 C12 1.2(10)
C13 N2 C12 N1 -177.3(7)
C13 N2 C12 C11 0.8(8)
C8 N1 C12 N2 178.4(7)
C7 N1 C12 N2 -1.4(10)
C8 N1 C12 C11 0.3(10)
C7 N1 C12 C11 -179.5(6)
N3 C11 C12 N2 -0.4(8)
C10 C11 C12 N2 -179.5(6)
N3 C11 C12 N1 177.9(6)
C10 C11 C12 N1 -1.2(10)
C12 N2 C13 N3 -1.0(8)
C12 N2 C13 C14 177.6(6)
C11 N3 C13 N2 0.9(8)
C11 N3 C13 C14 -177.8(6)
N2 C13 C14 C15 -6.3(10)
N3 C13 C14 C15 172.2(6)
C13 C14 C15 C16 71.2(9)
C17 N5 C16 N4 0.5(7)
C17 N5 C16 C15 176.9(7)
C18 N4 C16 N5 -0.8(8)
C18 N4 C16 C15 -177.3(6)
C14 C15 C16 N5 35.3(10)
C14 C15 C16 N4 -148.6(7)
C21 N6 C17 N5 -178.3(7)
C22 N6 C17 N5 3.1(10)
C21 N6 C17 C18 2.7(10)
C22 N6 C17 C18 -175.9(6)
C16 N5 C17 N6 -179.2(7)
C16 N5 C17 C18 -0.1(8)
C16 N4 C18 C19 179.9(8)
C16 N4 C18 C17 0.6(7)
N6 C17 C18 C19 -0.7(10)
N5 C17 C18 C19 -179.8(7)
N6 C17 C18 N4 178.8(6)
N5 C17 C18 N4 -0.3(8)
N4 C18 C19 C20 179.4(8)
C17 C18 C19 C20 -1.3(11)
C18 C19 C20 C21 1.3(11)
C19 C20 C21 N6 0.9(12)
C17 N6 C21 C20 -2.9(11)
C22 N6 C21 C20 175.7(7)
C17 N6 C22 C23 70.9(9)
C21 N6 C22 C23 -107.6(8)
N6 C22 C23 C28 33.0(10)
N6 C22 C23 C24 -146.7(7)
C28 C23 C24 C25 0.3(12)
C22 C23 C24 C25 180.0(7)
C23 C24 C25 C26 0.4(13)
C24 C25 C26 C27 -0.8(14)
C25 C26 C27 C28 0.7(15)
C24 C23 C28 C27 -0.4(13)
C22 C23 C28 C27 179.9(9)
C26 C27 C28 C23 -0.1(16)
